data_7034962
loop_
_publ_author_name
'Zhang, Qing'
'Chen, Xu-Lin'
'Chen, Jun'
'Wu, Xiao-Yuan'
'Yu, Rongmin'
'Lu, Can-Zhong'

_publ_section_title
;
 Photo- and electro-luminescence of four cuprous complexes with sterically
 demanding and hole transmitting diimine ligands.
;
_journal_issue 21
_journal_name_full 'Dalton transactions (Cambridge, England : 2003)'
_journal_page_first 10022
_journal_page_last 10029
_journal_paper_doi 10.1039/c5dt01108f
_journal_volume 44
_journal_year 2015
_chemical_formula_moiety 'C57 H46 B Cl2 Cu F4 N4 O P2'
_chemical_formula_sum 'C57 H46 B Cl2 Cu F4 N4 O P2'
_chemical_formula_weight 1086.17
_chemical_name_systematic
; 
 ? 
;
_space_group_IT_number 2
_symmetry_cell_setting triclinic
_symmetry_space_group_name_Hall '-P 1'
_symmetry_space_group_name_H-M 'P -1'
_atom_sites_solution_hydrogens geom
_atom_sites_solution_primary direct
_atom_sites_solution_secondary difmap
_audit_creation_method SHELXL-97
_audit_update_record
;
2015-04-20 deposited with the CCDC.
2015-04-22 downloaded from the CCDC.
;
_cell_angle_alpha 92.924(5)
_cell_angle_beta 90.208(5)
_cell_angle_gamma 102.716(5)
_cell_formula_units_Z 2
_cell_length_a 11.2117(6)
_cell_length_b 11.6277(8)
_cell_length_c 20.2682(12)
_cell_measurement_reflns_used 6441
_cell_measurement_temperature 155.46(10)
_cell_measurement_theta_max 73.4620
_cell_measurement_theta_min 3.8490
_cell_volume 2573.8(3)
_computing_structure_refinement 'SHELXL-97 (Sheldrick, 1997)'
_computing_structure_solution 'SHELXS-97 (Sheldrick, 1990)'
_diffrn_ambient_temperature 155.46(10)
_diffrn_detector_area_resol_mean 10.3503
_diffrn_measured_fraction_theta_full 0.995
_diffrn_measured_fraction_theta_max 0.995
_diffrn_measurement_device_type 'SuperNova, Dual, Cu at zero, Atlas'
_diffrn_measurement_method '\w scans'
_diffrn_radiation_monochromator mirror
_diffrn_radiation_source 'sealed X-ray tube'
_diffrn_radiation_type CuK\a
_diffrn_radiation_wavelength 1.54178
_diffrn_reflns_av_R_equivalents 0.0375
_diffrn_reflns_av_unetI/netI 0.0413
_diffrn_reflns_limit_h_max 11
_diffrn_reflns_limit_h_min -13
_diffrn_reflns_limit_k_max 13
_diffrn_reflns_limit_k_min -13
_diffrn_reflns_limit_l_max 24
_diffrn_reflns_limit_l_min -24
_diffrn_reflns_number 16781
_diffrn_reflns_theta_full 68.49
_diffrn_reflns_theta_max 68.49
_diffrn_reflns_theta_min 3.90
_exptl_absorpt_coefficient_mu 2.634
_exptl_absorpt_correction_T_max 0.7258
_exptl_absorpt_correction_T_min 0.6077
_exptl_absorpt_correction_type multi-scan
_exptl_absorpt_process_details
;                                                             
CrysAlisPro, Agilent Technologies,                            
Version 1.171.37.34 (release 22-05-2014 CrysAlis171 .NET)     
(compiled May 22 2014,16:03:01)                               
Empirical absorption correction using spherical harmonics,    
 implemented in SCALE3 ABSPACK scaling algorithm.             
;
_exptl_crystal_colour 'lighte yellow'
_exptl_crystal_density_diffrn 1.402
_exptl_crystal_density_method 'not measured'
_exptl_crystal_description plate
_exptl_crystal_F_000 1116
_exptl_crystal_size_max 0.21
_exptl_crystal_size_mid 0.13
_exptl_crystal_size_min 0.13
_refine_diff_density_max 1.849
_refine_diff_density_min -1.326
_refine_diff_density_rms 0.108
_refine_ls_extinction_method none
_refine_ls_goodness_of_fit_ref 0.998
_refine_ls_hydrogen_treatment constr
_refine_ls_matrix_type full
_refine_ls_number_parameters 649
_refine_ls_number_reflns 9426
_refine_ls_number_restraints 0
_refine_ls_restrained_S_all 0.998
_refine_ls_R_factor_all 0.0866
_refine_ls_R_factor_gt 0.0757
_refine_ls_shift/su_max 0.000
_refine_ls_shift/su_mean 0.000
_refine_ls_structure_factor_coef Fsqd
_refine_ls_weighting_details 'calc w=1/[\s^2^(Fo^2^)+(0.1475P)^2^+4.4044P] where P=(Fo^2^+2Fc^2^)/3'
_refine_ls_weighting_scheme calc
_refine_ls_wR_factor_gt 0.2134
_refine_ls_wR_factor_ref 0.2241
_reflns_number_gt 7840
_reflns_number_total 9426
_reflns_threshold_expression >2sigma(I)
_cod_data_source_file c5dt01108f2.cif
_cod_data_source_block 3
_cod_depositor_comments 'Adding full bibliography for 7034960--7034963.cif.'
_cod_original_sg_symbol_H-M P-1
_cod_database_code 7034962

loop_
_symmetry_equiv_pos_as_xyz
'x, y, z'
'-x, -y, -z'

loop_
_atom_site_label
_atom_site_type_symbol
_atom_site_fract_x
_atom_site_fract_y
_atom_site_fract_z
_atom_site_U_iso_or_equiv
_atom_site_adp_type
_atom_site_occupancy
_atom_site_symmetry_multiplicity
_atom_site_calc_flag
_atom_site_refinement_flags
Cu1 Cu 0.30848(5) 0.42427(5) 0.27056(3) 0.03082(19) Uani 1 1 d .
P2 P 0.10792(9) 0.33616(8) 0.24516(5) 0.0314(2) Uani 1 1 d .
P3 P 0.45076(9) 0.34161(9) 0.22151(5) 0.0320(2) Uani 1 1 d .
O3 O 0.2507(3) 0.1445(2) 0.23476(13) 0.0351(6) Uani 1 1 d .
N1 N 0.2929(3) 0.7510(3) 0.34527(15) 0.0301(7) Uani 1 1 d .
N2 N 0.2959(3) 0.7949(3) 0.28418(15) 0.0315(7) Uani 1 1 d .
N3 N 0.3263(3) 0.6096(3) 0.27828(15) 0.0303(7) Uani 1 1 d .
N4 N 0.3135(3) 0.4503(3) 0.37357(15) 0.0308(7) Uani 1 1 d .
C12 C 0.5244(4) 0.2477(4) 0.27026(18) 0.0330(8) Uani 1 1 d .
C13 C 0.3200(3) 0.3701(4) 0.41884(19) 0.0329(8) Uani 1 1 d .
C14 C 0.0512(4) 0.3312(4) 0.15974(19) 0.0344(9) Uani 1 1 d .
C15 C 0.3926(4) 0.2694(4) 0.08590(19) 0.0382(9) Uani 1 1 d .
H15A H 0.4594 0.3272 0.0742 0.046 Uiso 1 1 calc R
C16 C 0.5044(4) 0.1258(4) 0.26013(19) 0.0344(8) Uani 1 1 d .
H16A H 0.4555 0.0880 0.2248 0.041 Uiso 1 1 calc R
C17 C 0.3216(3) 0.5637(3) 0.39537(18) 0.0296(8) Uani 1 1 d .
C18 C 0.3372(4) 0.4027(4) 0.4854(2) 0.0358(9) Uani 1 1 d .
H18A H 0.3407 0.3461 0.5157 0.043 Uiso 1 1 calc R
C19 C 0.2682(4) 0.1624(3) 0.16794(18) 0.0337(9) Uani 1 1 d .
C20 C 0.3126(3) 0.6413(3) 0.34127(18) 0.0288(7) Uani 1 1 d .
C21 C 0.6310(4) 0.1163(4) 0.3547(2) 0.0375(9) Uani 1 1 d .
H21A H 0.6645 0.0722 0.3838 0.045 Uiso 1 1 calc R
C22 C 0.0544(4) 0.1818(3) 0.26624(19) 0.0341(8) Uani 1 1 d .
C23 C 0.5573(4) 0.0598(4) 0.3028(2) 0.0376(9) Uani 1 1 d .
H23A H 0.5430 -0.0219 0.2962 0.045 Uiso 1 1 calc R
C24 C 0.3287(4) 0.7177(3) 0.17346(18) 0.0317(8) Uani 1 1 d .
C25 C 0.0102(4) 0.4127(3) 0.2948(2) 0.0337(8) Uani 1 1 d .
C26 C 0.5825(4) 0.4358(4) 0.18520(19) 0.0350(9) Uani 1 1 d .
C27 C 0.3167(3) 0.7065(3) 0.24478(19) 0.0312(8) Uani 1 1 d .
C28 C 0.3710(4) 0.2482(4) 0.15301(19) 0.0346(9) Uani 1 1 d .
C29 C 0.1909(4) 0.0970(4) 0.1195(2) 0.0415(10) Uani 1 1 d .
H29A H 0.1241 0.0389 0.1309 0.050 Uiso 1 1 calc R
C30 C 0.1325(4) 0.1035(4) 0.25742(19) 0.0340(8) Uani 1 1 d .
C31 C 0.3693(4) 0.6330(4) 0.1329(2) 0.0366(9) Uani 1 1 d .
H31A H 0.3880 0.5676 0.1516 0.044 Uiso 1 1 calc R
C32 C 0.2551(4) 0.8184(3) 0.40041(18) 0.0312(8) Uani 1 1 d .
C33 C 0.3404(3) 0.6021(4) 0.46087(18) 0.0324(8) Uani 1 1 d .
H33A H 0.3471 0.6811 0.4740 0.039 Uiso 1 1 calc R
C34 C -0.0479(4) 0.2455(4) 0.1347(2) 0.0448(10) Uani 1 1 d .
H34A H -0.0929 0.1921 0.1628 0.054 Uiso 1 1 calc R
C35 C 0.6646(4) 0.3901(4) 0.1440(2) 0.0416(10) Uani 1 1 d .
H35A H 0.6532 0.3091 0.1351 0.050 Uiso 1 1 calc R
C36 C 0.3492(4) 0.5190(4) 0.5068(2) 0.0369(9) Uani 1 1 d .
H36A H 0.3631 0.5419 0.5513 0.044 Uiso 1 1 calc R
C37 C -0.0597(4) 0.4648(4) 0.4028(2) 0.0434(10) Uani 1 1 d .
H37A H -0.0639 0.4546 0.4480 0.052 Uiso 1 1 calc R
C38 C 0.6012(4) 0.3037(4) 0.32159(19) 0.0366(9) Uani 1 1 d .
H38A H 0.6168 0.3854 0.3278 0.044 Uiso 1 1 calc R
C39 C -0.1135(4) 0.5579(4) 0.3083(3) 0.0457(11) Uani 1 1 d .
H39A H -0.1534 0.6110 0.2900 0.055 Uiso 1 1 calc R
C40 C 0.1002(4) -0.0119(4) 0.2756(2) 0.0419(10) Uani 1 1 d .
H40A H 0.1551 -0.0611 0.2707 0.050 Uiso 1 1 calc R
C41 C 0.3157(4) 0.2054(4) 0.0371(2) 0.0447(10) Uani 1 1 d .
H41A H 0.3318 0.2199 -0.0071 0.054 Uiso 1 1 calc R
C42 C 0.6553(4) 0.2384(4) 0.3639(2) 0.0385(9) Uani 1 1 d .
H42A H 0.7072 0.2764 0.3981 0.046 Uiso 1 1 calc R
C43 C 0.3023(4) 0.8156(4) 0.1441(2) 0.0430(10) Uani 1 1 d .
H43A H 0.2755 0.8730 0.1700 0.052 Uiso 1 1 calc R
C44 C -0.0956(4) 0.0209(4) 0.3088(2) 0.0429(10) Uani 1 1 d .
H44A H -0.1732 -0.0076 0.3254 0.052 Uiso 1 1 calc R
C45 C -0.0614(4) 0.1366(4) 0.2920(2) 0.0393(9) Uani 1 1 d .
H45A H -0.1161 0.1857 0.2978 0.047 Uiso 1 1 calc R
C46 C 0.0054(4) 0.4004(4) 0.3630(2) 0.0390(9) Uani 1 1 d .
H46A H 0.0462 0.3486 0.3820 0.047 Uiso 1 1 calc R
C47 C 0.2954(5) 0.9792(4) 0.4809(2) 0.0441(10) Uani 1 1 d .
H47A H 0.3487 1.0441 0.5013 0.053 Uiso 1 1 calc R
C48 C 0.6073(4) 0.5565(4) 0.2016(2) 0.0447(10) Uani 1 1 d .
H48A H 0.5555 0.5867 0.2300 0.054 Uiso 1 1 calc R
C49 C 0.3370(4) 0.9150(3) 0.4293(2) 0.0382(9) Uani 1 1 d .
H49A H 0.4170 0.9363 0.4147 0.046 Uiso 1 1 calc R
C50 C -0.0491(4) 0.4926(4) 0.2671(2) 0.0393(9) Uani 1 1 d .
H50A H -0.0461 0.5027 0.2219 0.047 Uiso 1 1 calc R
C51 C -0.0143(5) -0.0539(4) 0.3011(2) 0.0465(11) Uani 1 1 d .
H51A H -0.0371 -0.1317 0.3132 0.056 Uiso 1 1 calc R
C52 C 0.2150(5) 0.1199(4) 0.0533(2) 0.0458(10) Uani 1 1 d .
H52A H 0.1635 0.0776 0.0202 0.055 Uiso 1 1 calc R
C53 C 0.3159(5) 0.8277(4) 0.0772(2) 0.0484(11) Uani 1 1 d .
H53A H 0.2988 0.8937 0.0585 0.058 Uiso 1 1 calc R
C54 C 0.1139(4) 0.4111(5) 0.1171(2) 0.0502(11) Uani 1 1 d .
H54A H 0.1804 0.4688 0.1328 0.060 Uiso 1 1 calc R
C55 C -0.1185(4) 0.5444(4) 0.3753(3) 0.0453(10) Uani 1 1 d .
H55A H -0.1611 0.5885 0.4020 0.054 Uiso 1 1 calc R
C56 C 0.3061(4) 0.2438(4) 0.3946(2) 0.0398(9) Uani 1 1 d .
H56A H 0.2952 0.2374 0.3475 0.060 Uiso 1 1 calc R
H56B H 0.2361 0.1961 0.4146 0.060 Uiso 1 1 calc R
H56C H 0.3780 0.2168 0.4063 0.060 Uiso 1 1 calc R
C57 C 0.1775(5) 0.9483(4) 0.5021(2) 0.0484(11) Uani 1 1 d .
H57A H 0.1515 0.9923 0.5365 0.058 Uiso 1 1 calc R
C58 C 0.3819(4) 0.6455(4) 0.0660(2) 0.0423(10) Uani 1 1 d .
H58A H 0.4089 0.5884 0.0399 0.051 Uiso 1 1 calc R
C59 C 0.3547(5) 0.7428(4) 0.0372(2) 0.0466(11) Uani 1 1 d .
H59A H 0.3623 0.7510 -0.0080 0.056 Uiso 1 1 calc R
C60 C 0.7622(4) 0.4671(5) 0.1171(2) 0.0532(13) Uani 1 1 d .
H60A H 0.8142 0.4375 0.0885 0.064 Uiso 1 1 calc R
C61 C -0.0155(5) 0.3208(5) 0.0269(2) 0.0529(12) Uani 1 1 d .
H61A H -0.0369 0.3172 -0.0176 0.063 Uiso 1 1 calc R
C63 C 0.0794(5) 0.4068(6) 0.0513(3) 0.0620(15) Uani 1 1 d .
H63A H 0.1212 0.4628 0.0236 0.074 Uiso 1 1 calc R
C64 C 0.7076(5) 0.6327(5) 0.1763(3) 0.0601(14) Uani 1 1 d .
H64A H 0.7243 0.7128 0.1886 0.072 Uiso 1 1 calc R
C65 C 0.7835(5) 0.5871(5) 0.1320(3) 0.0631(15) Uani 1 1 d .
H65A H 0.8482 0.6377 0.1126 0.076 Uiso 1 1 calc R
C66 C -0.0800(5) 0.2389(5) 0.0681(2) 0.0502(11) Uani 1 1 d .
H66A H -0.1445 0.1798 0.0514 0.060 Uiso 1 1 calc R
C67 C 0.0969(5) 0.8520(5) 0.4726(2) 0.0538(12) Uani 1 1 d .
H67A H 0.0167 0.8315 0.4870 0.065 Uiso 1 1 calc R
C68 C 0.1365(4) 0.7856(4) 0.4211(2) 0.0442(10) Uani 1 1 d .
H68A H 0.0833 0.7203 0.4011 0.053 Uiso 1 1 calc R
B1 B 0.6424(4) 0.7544(4) 0.3608(2) 0.0374(10) Uani 1 1 d .
F1 F 0.6311(3) 0.7945(2) 0.29872(14) 0.0623(8) Uani 1 1 d .
F2 F 0.5695(3) 0.8041(2) 0.40448(15) 0.0563(7) Uani 1 1 d .
F3 F 0.7628(2) 0.7892(2) 0.38449(16) 0.0556(7) Uani 1 1 d .
F4 F 0.6053(2) 0.6320(2) 0.36020(12) 0.0396(5) Uani 1 1 d .
C69 C 0.6680(8) 0.9525(9) 0.1459(4) 0.098(3) Uani 1 1 d .
H69A H 0.6126 0.8757 0.1465 0.117 Uiso 1 1 calc R
H69B H 0.6710 0.9887 0.1902 0.117 Uiso 1 1 calc R
Cl1 Cl 0.8170(2) 0.93036(15) 0.12682(9) 0.0901(6) Uani 1 1 d .
Cl2 Cl 0.60840(19) 1.03388(17) 0.09627(10) 0.0895(5) Uani 1 1 d .

loop_
_atom_site_aniso_label
_atom_site_aniso_U_11
_atom_site_aniso_U_22
_atom_site_aniso_U_33
_atom_site_aniso_U_23
_atom_site_aniso_U_13
_atom_site_aniso_U_12
Cu1 0.0409(3) 0.0337(3) 0.0270(3) 0.0111(2) 0.0139(2) 0.0255(2)
P2 0.0388(5) 0.0335(5) 0.0310(5) 0.0131(4) 0.0141(4) 0.0244(4)
P3 0.0415(5) 0.0378(5) 0.0267(5) 0.0115(4) 0.0141(4) 0.0282(4)
O3 0.0437(15) 0.0415(15) 0.0299(14) 0.0122(11) 0.0150(11) 0.0277(12)
N1 0.0411(17) 0.0318(16) 0.0249(15) 0.0079(12) 0.0079(12) 0.0226(13)
N2 0.0407(17) 0.0342(16) 0.0265(15) 0.0109(13) 0.0094(13) 0.0208(14)
N3 0.0375(16) 0.0311(16) 0.0286(16) 0.0121(13) 0.0104(12) 0.0185(13)
N4 0.0374(16) 0.0360(17) 0.0269(15) 0.0110(13) 0.0130(12) 0.0230(14)
C12 0.040(2) 0.041(2) 0.0273(18) 0.0138(15) 0.0162(15) 0.0278(17)
C13 0.0352(19) 0.039(2) 0.033(2) 0.0159(16) 0.0137(15) 0.0245(16)
C14 0.039(2) 0.042(2) 0.033(2) 0.0147(16) 0.0148(15) 0.0271(17)
C15 0.047(2) 0.048(2) 0.030(2) 0.0131(17) 0.0153(17) 0.0287(19)
C16 0.041(2) 0.042(2) 0.0293(19) 0.0080(16) 0.0096(15) 0.0269(17)
C17 0.0340(18) 0.0312(18) 0.0308(19) 0.0107(15) 0.0111(14) 0.0204(15)
C18 0.043(2) 0.039(2) 0.033(2) 0.0183(16) 0.0118(16) 0.0227(17)
C19 0.047(2) 0.039(2) 0.0272(18) 0.0111(15) 0.0140(16) 0.0321(18)
C20 0.0338(18) 0.0329(18) 0.0256(18) 0.0095(14) 0.0077(14) 0.0184(15)
C21 0.044(2) 0.046(2) 0.033(2) 0.0162(17) 0.0118(16) 0.0291(18)
C22 0.044(2) 0.0338(19) 0.033(2) 0.0130(15) 0.0139(16) 0.0241(17)
C23 0.044(2) 0.037(2) 0.041(2) 0.0123(17) 0.0139(17) 0.0273(18)
C24 0.0383(19) 0.0339(19) 0.0284(19) 0.0097(15) 0.0119(15) 0.0181(16)
C25 0.0352(19) 0.0312(19) 0.040(2) 0.0078(16) 0.0106(16) 0.0163(16)
C26 0.042(2) 0.045(2) 0.0284(19) 0.0157(16) 0.0155(15) 0.0297(18)
C27 0.0352(19) 0.0324(19) 0.0329(19) 0.0118(15) 0.0097(15) 0.0202(15)
C28 0.045(2) 0.041(2) 0.0296(19) 0.0117(16) 0.0125(16) 0.0322(18)
C29 0.056(3) 0.038(2) 0.039(2) 0.0080(17) 0.0141(19) 0.0256(19)
C30 0.042(2) 0.039(2) 0.0306(19) 0.0110(16) 0.0121(16) 0.0271(17)
C31 0.050(2) 0.036(2) 0.033(2) 0.0119(16) 0.0136(17) 0.0278(18)
C32 0.042(2) 0.0322(19) 0.0271(18) 0.0079(14) 0.0063(15) 0.0229(16)
C33 0.0370(19) 0.037(2) 0.0288(19) 0.0074(15) 0.0070(15) 0.0194(16)
C34 0.050(2) 0.044(2) 0.047(3) 0.0160(19) 0.0073(19) 0.021(2)
C35 0.045(2) 0.058(3) 0.034(2) 0.0121(19) 0.0136(17) 0.034(2)
C36 0.043(2) 0.046(2) 0.0282(19) 0.0082(16) 0.0063(16) 0.0220(18)
C37 0.040(2) 0.049(2) 0.043(2) 0.0008(19) 0.0187(18) 0.0141(19)
C38 0.047(2) 0.039(2) 0.031(2) 0.0104(16) 0.0128(16) 0.0242(18)
C39 0.040(2) 0.037(2) 0.067(3) 0.006(2) 0.015(2) 0.0227(18)
C40 0.058(3) 0.038(2) 0.041(2) 0.0139(18) 0.0177(19) 0.032(2)
C41 0.063(3) 0.050(2) 0.029(2) 0.0077(18) 0.0133(19) 0.029(2)
C42 0.040(2) 0.049(2) 0.033(2) 0.0093(17) 0.0094(16) 0.0226(18)
C43 0.066(3) 0.044(2) 0.032(2) 0.0099(17) 0.0152(19) 0.037(2)
C44 0.052(2) 0.040(2) 0.044(2) 0.0169(18) 0.0240(19) 0.0225(19)
C45 0.047(2) 0.040(2) 0.041(2) 0.0135(17) 0.0164(18) 0.0281(18)
C46 0.040(2) 0.042(2) 0.043(2) 0.0060(18) 0.0146(17) 0.0241(18)
C47 0.075(3) 0.035(2) 0.030(2) 0.0068(16) -0.002(2) 0.027(2)
C48 0.049(2) 0.042(2) 0.053(3) 0.022(2) 0.021(2) 0.028(2)
C49 0.053(2) 0.033(2) 0.036(2) 0.0102(16) 0.0066(17) 0.0204(18)
C50 0.041(2) 0.038(2) 0.047(2) 0.0123(18) 0.0139(18) 0.0242(18)
C51 0.065(3) 0.038(2) 0.046(2) 0.0171(19) 0.023(2) 0.029(2)
C52 0.063(3) 0.047(2) 0.032(2) 0.0006(18) 0.0056(19) 0.025(2)
C53 0.076(3) 0.050(3) 0.034(2) 0.0186(19) 0.015(2) 0.041(2)
C54 0.045(2) 0.062(3) 0.045(3) 0.022(2) 0.0067(19) 0.011(2)
C55 0.036(2) 0.040(2) 0.063(3) -0.007(2) 0.0160(19) 0.0162(18)
C56 0.056(2) 0.041(2) 0.033(2) 0.0164(17) 0.0118(18) 0.0297(19)
C57 0.076(3) 0.051(3) 0.031(2) 0.0045(19) 0.008(2) 0.041(2)
C58 0.058(3) 0.043(2) 0.035(2) 0.0109(18) 0.0197(19) 0.029(2)
C59 0.068(3) 0.055(3) 0.028(2) 0.0145(18) 0.0163(19) 0.034(2)
C60 0.050(3) 0.083(4) 0.043(2) 0.028(2) 0.023(2) 0.045(3)
C61 0.051(3) 0.084(4) 0.035(2) 0.010(2) 0.0071(19) 0.036(3)
C63 0.050(3) 0.094(4) 0.044(3) 0.033(3) 0.011(2) 0.014(3)
C64 0.057(3) 0.053(3) 0.082(4) 0.031(3) 0.027(3) 0.030(2)
C65 0.057(3) 0.074(4) 0.072(4) 0.041(3) 0.033(3) 0.034(3)
C66 0.056(3) 0.052(3) 0.049(3) 0.009(2) 0.001(2) 0.024(2)
C67 0.052(3) 0.072(3) 0.048(3) 0.005(2) 0.019(2) 0.035(2)
C68 0.044(2) 0.056(3) 0.038(2) 0.0017(19) 0.0111(18) 0.023(2)
B1 0.042(2) 0.035(2) 0.042(3) 0.0094(19) 0.0102(19) 0.0224(19)
F1 0.108(2) 0.0454(15) 0.0430(15) 0.0157(12) 0.0034(15) 0.0342(16)
F2 0.0582(16) 0.0497(15) 0.0665(18) -0.0049(13) 0.0171(13) 0.0253(13)
F3 0.0425(14) 0.0489(15) 0.079(2) 0.0209(14) 0.0075(13) 0.0132(12)
F4 0.0505(14) 0.0340(12) 0.0389(13) 0.0094(10) 0.0081(10) 0.0173(10)
C69 0.097(5) 0.146(7) 0.066(4) 0.005(4) 0.030(4) 0.059(5)
Cl1 0.1225(15) 0.0626(9) 0.0789(11) 0.0017(8) 0.0316(10) 0.0066(9)
Cl2 0.1036(13) 0.0839(11) 0.0885(12) 0.0143(9) 0.0204(10) 0.0342(10)

loop_
_atom_type_symbol
_atom_type_description
_atom_type_scat_dispersion_real
_atom_type_scat_dispersion_imag
_atom_type_scat_source
C C 0.0181 0.0091 'International Tables Vol C Tables 4.2.6.8 and 6.1.1.4'
H H 0.0000 0.0000 'International Tables Vol C Tables 4.2.6.8 and 6.1.1.4'
B B 0.0090 0.0039 'International Tables Vol C Tables 4.2.6.8 and 6.1.1.4'
N N 0.0311 0.0180 'International Tables Vol C Tables 4.2.6.8 and 6.1.1.4'
O O 0.0492 0.0322 'International Tables Vol C Tables 4.2.6.8 and 6.1.1.4'
F F 0.0727 0.0534 'International Tables Vol C Tables 4.2.6.8 and 6.1.1.4'
P P 0.2955 0.4335 'International Tables Vol C Tables 4.2.6.8 and 6.1.1.4'
Cu Cu -1.9646 0.5888 'International Tables Vol C Tables 4.2.6.8 and 6.1.1.4'
Cl Cl 0.3639 0.7018 'International Tables Vol C Tables 4.2.6.8 and 6.1.1.4'

loop_
_geom_angle_atom_site_label_1
_geom_angle_atom_site_label_2
_geom_angle_atom_site_label_3
_geom_angle
N4 Cu1 N3 80.70(12)
N4 Cu1 P3 118.79(9)
N3 Cu1 P3 121.78(9)
N4 Cu1 P2 104.62(9)
N3 Cu1 P2 108.68(9)
P3 Cu1 P2 116.29(4)
C25 P2 C14 105.70(18)
C25 P2 C22 102.88(17)
C14 P2 C22 101.54(19)
C25 P2 Cu1 108.11(14)
C14 P2 Cu1 119.81(13)
C22 P2 Cu1 117.05(13)
C28 P3 C26 105.38(19)
C28 P3 C12 106.69(18)
C26 P3 C12 101.19(17)
C28 P3 Cu1 105.19(12)
C26 P3 Cu1 119.23(13)
C12 P3 Cu1 118.04(12)
C19 O3 C30 119.2(3)
C20 N1 N2 110.4(3)
C20 N1 C32 130.6(3)
N2 N1 C32 118.4(3)
C27 N2 N1 103.1(3)
C20 N3 C27 104.2(3)
C20 N3 Cu1 108.1(2)
C27 N3 Cu1 144.8(3)
C17 N4 C13 118.0(3)
C17 N4 Cu1 114.1(2)
C13 N4 Cu1 127.6(3)
C38 C12 C16 119.4(3)
C38 C12 P3 116.6(3)
C16 C12 P3 124.0(3)
N4 C13 C18 121.4(4)
N4 C13 C56 117.8(3)
C18 C13 C56 120.8(3)
C54 C14 C34 118.2(4)
C54 C14 P2 118.8(4)
C34 C14 P2 122.9(3)
C41 C15 C28 120.9(4)
C12 C16 C23 120.3(4)
N4 C17 C33 123.3(3)
N4 C17 C20 112.5(3)
C33 C17 C20 124.2(3)
C36 C18 C13 120.0(3)
O3 C19 C29 122.3(4)
O3 C19 C28 115.2(4)
C29 C19 C28 122.5(4)
N3 C20 N1 109.2(3)
N3 C20 C17 122.5(3)
N1 C20 C17 128.3(3)
C23 C21 C42 120.5(4)
C30 C22 C45 117.1(4)
C30 C22 P2 119.3(3)
C45 C22 P2 123.6(3)
C21 C23 C16 119.7(4)
C43 C24 C31 118.2(3)
C43 C24 C27 120.3(3)
C31 C24 C27 121.5(3)
C50 C25 C46 119.1(4)
C50 C25 P2 121.2(3)
C46 C25 P2 119.3(3)
C48 C26 C35 118.9(4)
C48 C26 P3 118.6(3)
C35 C26 P3 122.4(3)
N2 C27 N3 113.0(3)
N2 C27 C24 121.1(3)
N3 C27 C24 125.8(3)
C19 C28 C15 117.3(4)
C19 C28 P3 117.3(3)
C15 C28 P3 124.5(3)
C19 C29 C52 118.8(4)
C40 C30 C22 122.1(4)
C40 C30 O3 118.0(3)
C22 C30 O3 119.7(3)
C58 C31 C24 120.9(4)
C68 C32 C49 122.0(4)
C68 C32 N1 118.1(4)
C49 C32 N1 119.9(4)
C17 C33 C36 118.0(4)
C14 C34 C66 120.7(4)
C60 C35 C26 119.4(4)
C18 C36 C33 119.2(4)
C55 C37 C46 120.2(4)
C12 C38 C42 120.6(4)
C55 C39 C50 121.1(4)
C30 C40 C51 119.5(4)
C52 C41 C15 120.6(4)
C21 C42 C38 119.5(4)
C53 C43 C24 120.4(4)
C45 C44 C51 120.2(4)
C44 C45 C22 121.3(4)
C37 C46 C25 120.7(4)
C57 C47 C49 121.0(4)
C64 C48 C26 121.3(4)
C32 C49 C47 117.9(4)
C25 C50 C39 119.3(4)
C40 C51 C44 119.8(4)
C41 C52 C29 120.0(4)
C43 C53 C59 121.0(4)
C14 C54 C63 121.1(5)
C39 C55 C37 119.6(4)
C47 C57 C67 120.4(4)
C31 C58 C59 120.4(4)
C58 C59 C53 118.9(4)
C65 C60 C35 121.1(4)
C63 C61 C66 120.2(5)
C61 C63 C54 120.4(5)
C48 C64 C65 119.1(5)
C60 C65 C64 120.0(5)
C61 C66 C34 119.5(5)
C57 C67 C68 119.6(5)
C32 C68 C67 119.1(5)
F1 B1 F2 109.1(3)
F1 B1 F3 111.1(4)
F2 B1 F3 107.3(4)
F1 B1 F4 110.9(4)
F2 B1 F4 109.0(4)
F3 B1 F4 109.4(3)
Cl2 C69 Cl1 117.2(5)

loop_
_geom_bond_atom_site_label_1
_geom_bond_atom_site_label_2
_geom_bond_distance
Cu1 N4 2.093(3)
Cu1 N3 2.117(3)
Cu1 P3 2.2463(10)
Cu1 P2 2.3010(12)
P2 C25 1.830(4)
P2 C14 1.836(4)
P2 C22 1.836(4)
P3 C28 1.821(4)
P3 C26 1.817(4)
P3 C12 1.831(4)
O3 C19 1.389(4)
O3 C30 1.393(5)
N1 C20 1.340(5)
N1 N2 1.361(4)
N1 C32 1.450(5)
N2 C27 1.332(5)
N3 C20 1.330(5)
N3 C27 1.369(5)
N4 C17 1.353(5)
N4 C13 1.354(5)
C12 C38 1.387(6)
C12 C16 1.390(6)
C13 C18 1.384(6)
C13 C56 1.499(6)
C14 C54 1.380(6)
C14 C34 1.394(7)
C15 C41 1.383(7)
C15 C28 1.407(5)
C16 C23 1.398(5)
C17 C33 1.379(5)
C17 C20 1.472(5)
C18 C36 1.376(6)
C19 C29 1.385(6)
C19 C28 1.394(6)
C21 C23 1.381(6)
C21 C42 1.389(6)
C22 C30 1.401(5)
C22 C45 1.403(6)
C24 C43 1.397(5)
C24 C31 1.403(5)
C24 C27 1.462(5)
C25 C50 1.394(5)
C25 C46 1.397(6)
C26 C48 1.392(6)
C26 C35 1.414(5)
C29 C52 1.397(6)
C30 C40 1.380(6)
C31 C58 1.375(6)
C32 C68 1.373(6)
C32 C49 1.386(6)
C33 C36 1.393(5)
C34 C66 1.389(7)
C35 C60 1.385(7)
C37 C55 1.386(7)
C37 C46 1.387(6)
C38 C42 1.395(6)
C39 C55 1.374(7)
C39 C50 1.406(6)
C40 C51 1.382(7)
C41 C52 1.383(7)
C43 C53 1.376(6)
C44 C45 1.376(6)
C44 C51 1.395(6)
C47 C57 1.367(7)
C47 C49 1.396(6)
C48 C64 1.387(7)
C53 C59 1.389(6)
C54 C63 1.381(7)
C57 C67 1.381(8)
C58 C59 1.391(6)
C60 C65 1.379(8)
C61 C63 1.361(8)
C61 C66 1.383(7)
C64 C65 1.403(7)
C67 C68 1.399(6)
B1 F1 1.379(5)
B1 F2 1.395(5)
B1 F3 1.398(6)
B1 F4 1.392(5)
C69 Cl2 1.650(9)
C69 Cl1 1.787(7)
